data_7012988
loop_
_publ_author_name
'Fan, Daming'
'Yang, Chang-Tong'
'Ranford, John D.'
'Lee, Peng Foo'
'Vittal, Jagadese J.'

_publ_section_title
;
 Chemical and biological studies of the dichloro(2-phenylpyridine)
 gold(iii) complex and its derivativesElectronic supplementary
 information (ESI) available: 1H?1H COSY spectrum of 5 in DMSO-d6. See
 http://www.rsc.org/suppdata/dt/b3/b303297c/
;
_journal_issue 13
_journal_name_full 'Dalton Transactions'
_journal_page_first 2680
_journal_paper_doi 10.1039/b303297c
_journal_year 2003
_chemical_formula_sum 'C17 H14 Au N O4'
_chemical_formula_weight 493.26
_space_group_IT_number 14
_symmetry_cell_setting monoclinic
_symmetry_space_group_name_Hall '-P 2ybc'
_symmetry_space_group_name_H-M 'P 1 21/c 1'
_atom_sites_solution_hydrogens geom
_atom_sites_solution_primary direct
_atom_sites_solution_secondary difmap
_audit_creation_method SHELXL-97
_cell_angle_alpha 90.00
_cell_angle_beta 101.3880(10)
_cell_angle_gamma 90.00
_cell_formula_units_Z 4
_cell_length_a 6.5342(2)
_cell_length_b 21.1840(6)
_cell_length_c 10.7191(3)
_cell_measurement_reflns_used 5061
_cell_measurement_temperature 293(2)
_cell_measurement_theta_max 29.39
_cell_measurement_theta_min 2.16
_cell_volume 1454.53(7)
_computing_cell_refinement 'Bruker AXS, SAINT'
_computing_data_collection 'Bruker AXS, SMART'
_computing_data_reduction 'Bruker AXS, SAINT'
_computing_molecular_graphics 'Bruker AXS, SHELXTL'
_computing_publication_material 'Bruker AXS, SHELXTL'
_computing_structure_refinement 'SHELXL-97 (Sheldrick, 1997)'
_computing_structure_solution 'SHELXS-97 (Sheldrick, 1990)'
_diffrn_ambient_temperature 293(2)
_diffrn_measured_fraction_theta_full 0.871
_diffrn_measured_fraction_theta_max 0.871
_diffrn_measurement_method '\w scans'
_diffrn_radiation_monochromator graphite
_diffrn_radiation_source 'fine-focus sealed tube'
_diffrn_radiation_type MoK\a
_diffrn_radiation_wavelength 0.71073
_diffrn_reflns_av_R_equivalents 0.0295
_diffrn_reflns_av_sigmaI/netI 0.0354
_diffrn_reflns_limit_h_max 8
_diffrn_reflns_limit_h_min -8
_diffrn_reflns_limit_k_max 28
_diffrn_reflns_limit_k_min -27
_diffrn_reflns_limit_l_max 14
_diffrn_reflns_limit_l_min -12
_diffrn_reflns_number 9349
_diffrn_reflns_theta_full 29.39
_diffrn_reflns_theta_max 29.39
_diffrn_reflns_theta_min 2.16
_exptl_absorpt_coefficient_mu 10.135
_exptl_absorpt_correction_T_max 0.6429
_exptl_absorpt_correction_T_min 0.4054
_exptl_absorpt_correction_type 'sadabs (Sheldrick, 1996)'
_exptl_crystal_colour colorless
_exptl_crystal_density_diffrn 2.252
_exptl_crystal_density_meas ?
_exptl_crystal_density_method .
_exptl_crystal_description 'rectangular blocks'
_exptl_crystal_F_000 936
_exptl_crystal_size_max 0.10
_exptl_crystal_size_mid 0.08
_exptl_crystal_size_min 0.-4
_refine_diff_density_max 0.946
_refine_diff_density_min -0.994
_refine_diff_density_rms 0.124
_refine_ls_extinction_coef 0.00029(10)
_refine_ls_extinction_expression Fc^*^=kFc[1+0.001xFc^2^\l^3^/sin(2\q)]^-1/4^
_refine_ls_extinction_method SHELXL
_refine_ls_goodness_of_fit_ref 1.075
_refine_ls_hydrogen_treatment mixed
_refine_ls_matrix_type full
_refine_ls_number_parameters 209
_refine_ls_number_reflns 3486
_refine_ls_number_restraints 0
_refine_ls_restrained_S_all 1.075
_refine_ls_R_factor_all 0.0389
_refine_ls_R_factor_gt 0.0280
_refine_ls_shift/su_max 0.003
_refine_ls_shift/su_mean 0.000
_refine_ls_structure_factor_coef Fsqd
_refine_ls_weighting_details 'calc w=1/[\s^2^(Fo^2^)+(0.0178P)^2^+1.1767P] where P=(Fo^2^+2Fc^2^)/3'
_refine_ls_weighting_scheme calc
_refine_ls_wR_factor_gt 0.0515
_refine_ls_wR_factor_ref 0.0546
_reflns_number_gt 2966
_reflns_number_total 3486
_reflns_threshold_expression >2sigma(I)
_cod_data_source_file b303297c.txt
_cod_data_source_block 9928
_cod_original_sg_symbol_H-M P2(1)/c
_cod_database_code 7012988

loop_
_symmetry_equiv_pos_as_xyz
'x, y, z'
'-x, y+1/2, -z+1/2'
'-x, -y, -z'
'x, -y-1/2, z-1/2'

loop_
_atom_site_label
_atom_site_type_symbol
_atom_site_fract_x
_atom_site_fract_y
_atom_site_fract_z
_atom_site_U_iso_or_equiv
_atom_site_adp_type
_atom_site_occupancy
_atom_site_symmetry_multiplicity
_atom_site_calc_flag
_atom_site_refinement_flags
_atom_site_disorder_assembly
_atom_site_disorder_group
Au1 Au 0.42731(2) 0.592425(8) 0.403038(14) 0.02834(7) Uani 1 1 d . . .
O1 O 0.1995(4) 0.62514(16) 0.4838(3) 0.0392(7) Uani 1 1 d . . .
O2 O 0.1044(5) 0.66141(18) 0.6557(3) 0.0510(9) Uani 1 1 d . . .
O3 O 0.5864(4) 0.56005(15) 0.5780(3) 0.0339(7) Uani 1 1 d . . .
O4 O 0.6471(6) 0.57137(17) 0.7861(3) 0.0455(8) Uani 1 1 d . . .
N1 N 0.6318(5) 0.55748(16) 0.3044(3) 0.0277(7) Uani 1 1 d . . .
C1 C 0.2887(6) 0.62150(19) 0.2295(4) 0.0283(9) Uani 1 1 d . . .
C2 C 0.1125(7) 0.6578(2) 0.2029(4) 0.0385(11) Uani 1 1 d . . .
H2A H 0.0465 0.6713 0.2675 0.046 Uiso 1 1 calc R . .
C3 C 0.0341(8) 0.6743(2) 0.0761(5) 0.0474(13) Uani 1 1 d . . .
H3 H -0.0846 0.6994 0.0563 0.057 Uiso 1 1 calc R . .
C4 C 0.1303(8) 0.6537(2) -0.0203(4) 0.0452(12) Uani 1 1 d . . .
H4 H 0.0745 0.6639 -0.1045 0.054 Uiso 1 1 calc R . .
C5 C 0.3098(7) 0.6178(2) 0.0091(4) 0.0378(10) Uani 1 1 d . . .
H5 H 0.3764 0.6044 -0.0553 0.045 Uiso 1 1 calc R . .
C6 C 0.3910(7) 0.60185(18) 0.1342(4) 0.0291(9) Uani 1 1 d . . .
C7 C 0.5838(6) 0.5657(2) 0.1758(4) 0.0274(8) Uani 1 1 d . . .
C8 C 0.7144(7) 0.5418(2) 0.1012(4) 0.0342(10) Uani 1 1 d . . .
H8 H 0.6854 0.5482 0.0136 0.041 Uiso 1 1 calc R . .
C9 C 0.8880(7) 0.5082(2) 0.1576(4) 0.0381(10) Uani 1 1 d . . .
H9 H 0.9769 0.4918 0.1078 0.046 Uiso 1 1 calc R . .
C10 C 0.9315(7) 0.4987(2) 0.2863(4) 0.0398(11) Uani 1 1 d . . .
H10 H 1.0476 0.4752 0.3241 0.048 Uiso 1 1 calc R . .
C11 C 0.8010(7) 0.5243(2) 0.3588(4) 0.0365(10) Uani 1 1 d . . .
H11 H 0.8302 0.5185 0.4466 0.044 Uiso 1 1 calc R . .
C12 C 0.2416(7) 0.6479(2) 0.6010(4) 0.0342(10) Uani 1 1 d . . .
C13 C 0.4733(6) 0.6569(2) 0.6611(4) 0.0301(9) Uani 1 1 d . . .
C14 C 0.5164(7) 0.7005(2) 0.7785(4) 0.0391(11) Uani 1 1 d . . .
H14A H 0.3942 0.7235 0.7922 0.047 Uiso 1 1 calc R . .
H14B H 0.5849 0.6794 0.8558 0.047 Uiso 1 1 calc R . .
C15 C 0.6632(8) 0.7399(2) 0.7168(5) 0.0514(13) Uani 1 1 d . . .
H15A H 0.8095 0.7333 0.7540 0.062 Uiso 1 1 calc R . .
H15B H 0.6294 0.7845 0.7124 0.062 Uiso 1 1 calc R . .
C16 C 0.5913(7) 0.7050(2) 0.5909(4) 0.0410(11) Uani 1 1 d . . .
H16A H 0.7045 0.6865 0.5569 0.049 Uiso 1 1 calc R . .
H16B H 0.5002 0.7298 0.5268 0.049 Uiso 1 1 calc R . .
C17 C 0.5782(6) 0.5923(2) 0.6811(4) 0.0307(9) Uani 1 1 d . . .

loop_
_atom_site_aniso_label
_atom_site_aniso_U_11
_atom_site_aniso_U_22
_atom_site_aniso_U_33
_atom_site_aniso_U_23
_atom_site_aniso_U_13
_atom_site_aniso_U_12
Au1 0.02802(10) 0.03902(10) 0.01798(9) -0.00027(7) 0.00453(5) 0.00390(7)
O1 0.0266(16) 0.063(2) 0.0279(16) -0.0077(15) 0.0050(12) 0.0075(14)
O2 0.0353(19) 0.079(3) 0.042(2) -0.0123(19) 0.0155(15) 0.0085(17)
O3 0.0426(18) 0.0408(17) 0.0185(14) 0.0033(13) 0.0065(12) 0.0128(14)
O4 0.061(2) 0.0516(19) 0.0234(16) 0.0030(15) 0.0061(15) 0.0148(17)
N1 0.0271(17) 0.0355(19) 0.0202(16) -0.0019(15) 0.0038(13) 0.0053(14)
C1 0.033(2) 0.032(2) 0.0187(19) 0.0023(17) 0.0023(15) 0.0000(18)
C2 0.038(3) 0.048(3) 0.030(2) 0.000(2) 0.0060(19) 0.005(2)
C3 0.044(3) 0.054(3) 0.040(3) 0.005(2) -0.002(2) 0.018(2)
C4 0.053(3) 0.054(3) 0.026(2) 0.004(2) 0.000(2) 0.014(2)
C5 0.051(3) 0.044(2) 0.018(2) -0.0005(19) 0.0046(18) -0.001(2)
C6 0.033(2) 0.029(2) 0.025(2) 0.0008(17) 0.0049(16) -0.0022(17)
C7 0.031(2) 0.031(2) 0.0199(19) 0.0004(17) 0.0052(15) -0.0040(17)
C8 0.040(2) 0.041(2) 0.022(2) -0.0045(19) 0.0082(17) -0.001(2)
C9 0.035(2) 0.049(3) 0.034(2) -0.007(2) 0.0141(19) 0.005(2)
C10 0.032(2) 0.053(3) 0.034(3) -0.001(2) 0.0061(19) 0.011(2)
C11 0.034(2) 0.048(3) 0.026(2) 0.000(2) 0.0042(17) 0.006(2)
C12 0.032(2) 0.039(2) 0.032(2) -0.0014(19) 0.0082(18) 0.0043(19)
C13 0.030(2) 0.041(2) 0.021(2) -0.0025(18) 0.0092(16) 0.0027(18)
C14 0.043(3) 0.042(3) 0.033(2) -0.008(2) 0.0088(19) -0.002(2)
C15 0.052(3) 0.044(3) 0.059(3) -0.003(3) 0.012(3) -0.005(2)
C16 0.038(3) 0.045(3) 0.041(3) 0.010(2) 0.009(2) 0.000(2)
C17 0.026(2) 0.043(2) 0.024(2) 0.0021(19) 0.0065(15) 0.0037(19)

loop_
_atom_type_symbol
_atom_type_description
_atom_type_scat_dispersion_real
_atom_type_scat_dispersion_imag
_atom_type_scat_source
C C 0.0033 0.0016 'International Tables Vol C Tables 4.2.6.8 and 6.1.1.4'
H H 0.0000 0.0000 'International Tables Vol C Tables 4.2.6.8 and 6.1.1.4'
N N 0.0061 0.0033 'International Tables Vol C Tables 4.2.6.8 and 6.1.1.4'
O O 0.0106 0.0060 'International Tables Vol C Tables 4.2.6.8 and 6.1.1.4'
Au Au -2.0133 8.8022 'International Tables Vol C Tables 4.2.6.8 and 6.1.1.4'

loop_
_geom_angle_atom_site_label_1
_geom_angle_atom_site_label_2
_geom_angle_atom_site_label_3
_geom_angle
_geom_angle_site_symmetry_1
_geom_angle_site_symmetry_3
_geom_angle_publ_flag
O1 Au1 C1 93.28(15) . . ?
O1 Au1 N1 173.57(12) . . ?
C1 Au1 N1 81.36(15) . . ?
O1 Au1 O3 90.35(12) . . ?
C1 Au1 O3 176.37(14) . . ?
N1 Au1 O3 95.02(12) . . ?
C12 O1 Au1 120.5(3) . . ?
C17 O3 Au1 119.6(3) . . ?
C11 N1 C7 120.7(4) . . ?
C11 N1 Au1 122.9(3) . . ?
C7 N1 Au1 116.3(3) . . ?
C2 C1 C6 121.5(4) . . ?
C2 C1 Au1 125.2(3) . . ?
C6 C1 Au1 113.4(3) . . ?
C1 C2 C3 118.4(5) . . ?
C4 C3 C2 120.9(4) . . ?
C5 C4 C3 119.6(4) . . ?
C4 C5 C6 120.1(5) . . ?
C5 C6 C1 119.4(4) . . ?
C5 C6 C7 124.4(4) . . ?
C1 C6 C7 116.2(4) . . ?
N1 C7 C8 119.7(4) . . ?
N1 C7 C6 112.7(4) . . ?
C8 C7 C6 127.6(4) . . ?
C9 C8 C7 119.2(4) . . ?
C10 C9 C8 120.6(4) . . ?
C9 C10 C11 118.9(4) . . ?
N1 C11 C10 120.7(4) . . ?
O2 C12 O1 121.1(4) . . ?
O2 C12 C13 122.4(4) . . ?
O1 C12 C13 116.5(4) . . ?
C17 C13 C12 109.0(4) . . ?
C17 C13 C14 114.7(3) . . ?
C12 C13 C14 115.0(4) . . ?
C17 C13 C16 113.8(4) . . ?
C12 C13 C16 114.8(3) . . ?
C14 C13 C16 88.5(3) . . ?
C15 C14 C13 90.2(4) . . ?
C14 C15 C16 90.5(4) . . ?
C15 C16 C13 89.1(3) . . ?
O4 C17 O3 121.6(4) . . ?
O4 C17 C13 122.2(4) . . ?
O3 C17 C13 116.2(3) . . ?

loop_
_geom_bond_atom_site_label_1
_geom_bond_atom_site_label_2
_geom_bond_distance
_geom_bond_site_symmetry_2
_geom_bond_publ_flag
Au1 O1 1.989(3) . ?
Au1 C1 1.998(4) . ?
Au1 N1 2.002(3) . ?
Au1 O3 2.074(3) . ?
O1 C12 1.323(5) . ?
O2 C12 1.199(5) . ?
O3 C17 1.309(5) . ?
O4 C17 1.211(5) . ?
N1 C11 1.343(5) . ?
N1 C7 1.364(5) . ?
C1 C2 1.367(6) . ?
C1 C6 1.391(6) . ?
C2 C3 1.399(6) . ?
C3 C4 1.382(7) . ?
C4 C5 1.380(6) . ?
C5 C6 1.382(6) . ?
C6 C7 1.467(6) . ?
C7 C8 1.376(6) . ?
C8 C9 1.374(6) . ?
C9 C10 1.368(6) . ?
C10 C11 1.374(6) . ?
C12 C13 1.536(6) . ?
C13 C17 1.528(6) . ?
C13 C14 1.541(6) . ?
C13 C16 1.558(6) . ?
C14 C15 1.517(7) . ?
C15 C16 1.528(7) . ?

loop_
_geom_torsion_atom_site_label_1
_geom_torsion_atom_site_label_2
_geom_torsion_atom_site_label_3
_geom_torsion_atom_site_label_4
_geom_torsion
_geom_torsion_site_symmetry_1
_geom_torsion_site_symmetry_2
_geom_torsion_site_symmetry_3
_geom_torsion_site_symmetry_4
_geom_torsion_publ_flag
C1 Au1 O1 C12 -146.0(3) . . . . ?
N1 Au1 O1 C12 -179(100) . . . . ?
O3 Au1 O1 C12 34.0(3) . . . . ?
O1 Au1 O3 C17 -35.1(3) . . . . ?
C1 Au1 O3 C17 145(2) . . . . ?
N1 Au1 O3 C17 148.5(3) . . . . ?
O1 Au1 N1 C11 -145.1(11) . . . . ?
C1 Au1 N1 C11 -178.9(4) . . . . ?
O3 Au1 N1 C11 1.4(3) . . . . ?
O1 Au1 N1 C7 30.9(14) . . . . ?
C1 Au1 N1 C7 -2.9(3) . . . . ?
O3 Au1 N1 C7 177.4(3) . . . . ?
O1 Au1 C1 C2 7.0(4) . . . . ?
N1 Au1 C1 C2 -176.6(4) . . . . ?
O3 Au1 C1 C2 -173(2) . . . . ?
O1 Au1 C1 C6 -173.8(3) . . . . ?
N1 Au1 C1 C6 2.6(3) . . . . ?
O3 Au1 C1 C6 6(2) . . . . ?
C6 C1 C2 C3 1.0(7) . . . . ?
Au1 C1 C2 C3 -179.9(4) . . . . ?
C1 C2 C3 C4 0.9(8) . . . . ?
C2 C3 C4 C5 -1.9(8) . . . . ?
C3 C4 C5 C6 1.0(8) . . . . ?
C4 C5 C6 C1 0.8(7) . . . . ?
C4 C5 C6 C7 -178.1(4) . . . . ?
C2 C1 C6 C5 -1.8(6) . . . . ?
Au1 C1 C6 C5 179.0(3) . . . . ?
C2 C1 C6 C7 177.1(4) . . . . ?
Au1 C1 C6 C7 -2.1(5) . . . . ?
C11 N1 C7 C8 -2.5(6) . . . . ?
Au1 N1 C7 C8 -178.6(3) . . . . ?
C11 N1 C7 C6 178.6(4) . . . . ?
Au1 N1 C7 C6 2.5(4) . . . . ?
C5 C6 C7 N1 178.6(4) . . . . ?
C1 C6 C7 N1 -0.2(5) . . . . ?
C5 C6 C7 C8 -0.2(7) . . . . ?
C1 C6 C7 C8 -179.1(4) . . . . ?
N1 C7 C8 C9 2.0(6) . . . . ?
C6 C7 C8 C9 -179.2(4) . . . . ?
C7 C8 C9 C10 -0.1(7) . . . . ?
C8 C9 C10 C11 -1.3(7) . . . . ?
C7 N1 C11 C10 1.1(7) . . . . ?
Au1 N1 C11 C10 176.9(3) . . . . ?
C9 C10 C11 N1 0.9(7) . . . . ?
Au1 O1 C12 O2 -171.8(4) . . . . ?
Au1 O1 C12 C13 9.0(5) . . . . ?
O2 C12 C13 C17 114.3(5) . . . . ?
O1 C12 C13 C17 -66.6(5) . . . . ?
O2 C12 C13 C14 -16.2(6) . . . . ?
O1 C12 C13 C14 163.0(4) . . . . ?
O2 C12 C13 C16 -116.8(5) . . . . ?
O1 C12 C13 C16 62.4(5) . . . . ?
C17 C13 C14 C15 105.8(4) . . . . ?
C12 C13 C14 C15 -126.6(4) . . . . ?
C16 C13 C14 C15 -9.8(4) . . . . ?
C13 C14 C15 C16 10.0(4) . . . . ?
C14 C15 C16 C13 -9.9(4) . . . . ?
C17 C13 C16 C15 -106.8(4) . . . . ?
C12 C13 C16 C15 126.7(4) . . . . ?
C14 C13 C16 C15 9.7(4) . . . . ?
Au1 O3 C17 O4 170.9(3) . . . . ?
Au1 O3 C17 C13 -8.0(5) . . . . ?
C12 C13 C17 O4 -114.1(5) . . . . ?
C14 C13 C17 O4 16.5(6) . . . . ?
C16 C13 C17 O4 116.4(5) . . . . ?
C12 C13 C17 O3 64.8(5) . . . . ?
C14 C13 C17 O3 -164.6(4) . . . . ?
C16 C13 C17 O3 -64.7(5) . . . . ?
